data_4081285
loop_
_publ_author_name
'Seu, Candace S.'
'Ung, David'
'Doud, Michael D.'
'Moore, Curtis E.'
'Rheingold, Arnold L.'
'Kubiak, Clifford P.'

_publ_section_title
;
 Synthesis, Structural, and Electrocatalytic Reduction Studies of
 [Pd(P2N2)2]2+Complexes
;
_journal_issue 16
_journal_name_full Organometallics
_journal_page_first 4556
_journal_paper_doi 10.1021/om400472s
_journal_volume 32
_journal_year 2013
_chemical_formula_moiety '2(B F4), C60 H64 N4 P4 Pd, 2(C2 H3 N)'
_chemical_formula_sum 'C64 H70 B2 F8 N6 P4 Pd'
_chemical_formula_weight 1327.16
_chemical_name_systematic
;
 ? 
;
_space_group_crystal_system monoclinic
_space_group_IT_number 14
_space_group_name_Hall '-P 2yn'
_space_group_name_H-M_alt 'P 1 21/n 1'
_symmetry_cell_setting monoclinic
_symmetry_space_group_name_Hall '-P 2yn'
_symmetry_space_group_name_H-M 'P 1 21/n 1'
_atom_sites_solution_hydrogens geom
_atom_sites_solution_primary direct
_atom_sites_solution_secondary difmap
_audit_creation_date 2013-06-28
_audit_creation_method
;
  Olex2 1.2
  (compiled Apr 23 2013 17:59:47, GUI svn.r4466)
;
_cell_angle_alpha 90.00
_cell_angle_beta 99.188(2)
_cell_angle_gamma 90.00
_cell_formula_units_Z 4
_cell_length_a 10.5769(5)
_cell_length_b 24.5160(8)
_cell_length_c 24.1638(9)
_cell_measurement_reflns_used 9925
_cell_measurement_temperature 100(2)
_cell_measurement_theta_max 26.39
_cell_measurement_theta_min 2.25
_cell_volume 6185.4(4)
_computing_cell_refinement 'Bruker SAINT'
_computing_data_collection 'Bruker APEX2'
_computing_data_reduction 'Bruker SAINT'
_computing_molecular_graphics 'Bruker SHELXTL'
_computing_publication_material 'Bruker SHELXTL'
_computing_structure_refinement 'SHELXL-97 (Sheldrick, 2008)'
_computing_structure_solution 'SHELXS-97 (Sheldrick, 2008)'
_diffrn_ambient_temperature 100(2)
_diffrn_detector_area_resol_mean '1024 x 1024'
_diffrn_measured_fraction_theta_full 1.000
_diffrn_measured_fraction_theta_max 0.993
_diffrn_measurement_device_type 'Bruker Photon 100 CMOS CCD'
_diffrn_measurement_method '\f and \w scans'
_diffrn_radiation_monochromator 'Double-Bounce Multi-layer Mirrors'
_diffrn_radiation_type MoK\a
_diffrn_radiation_wavelength 0.71073
_diffrn_reflns_av_R_equivalents 0.0694
_diffrn_reflns_av_unetI/netI 0.0535
_diffrn_reflns_limit_h_max 13
_diffrn_reflns_limit_h_min -13
_diffrn_reflns_limit_k_max 29
_diffrn_reflns_limit_k_min -30
_diffrn_reflns_limit_l_max 30
_diffrn_reflns_limit_l_min -30
_diffrn_reflns_number 77773
_diffrn_reflns_theta_full 25.00
_diffrn_reflns_theta_max 26.48
_diffrn_reflns_theta_min 1.66
_diffrn_source 'micro-focus sealed tube'
_diffrn_source_current 24.0
_diffrn_source_power 1.2
_diffrn_source_voltage 50.0
_diffrn_standards_number 0
_exptl_absorpt_coefficient_mu 0.474
_exptl_absorpt_correction_T_max 0.9721
_exptl_absorpt_correction_T_min 0.8749
_exptl_absorpt_correction_type multi-scan
_exptl_absorpt_process_details SADABS
_exptl_crystal_colour yellow
_exptl_crystal_colour_primary yellow
_exptl_crystal_density_diffrn 1.425
_exptl_crystal_density_meas ?
_exptl_crystal_density_method 'not measured'
_exptl_crystal_description needle
_exptl_crystal_F_000 2736
_exptl_crystal_size_max 0.29
_exptl_crystal_size_mid 0.08
_exptl_crystal_size_min 0.06
_refine_diff_density_max 0.779
_refine_diff_density_min -0.695
_refine_diff_density_rms 0.082
_refine_ls_extinction_method none
_refine_ls_goodness_of_fit_ref 1.076
_refine_ls_hydrogen_treatment mixed
_refine_ls_matrix_type full
_refine_ls_number_parameters 768
_refine_ls_number_reflns 12691
_refine_ls_number_restraints 0
_refine_ls_restrained_S_all 1.076
_refine_ls_R_factor_all 0.0665
_refine_ls_R_factor_gt 0.0418
_refine_ls_shift/su_max 0.001
_refine_ls_shift/su_mean 0.000
_refine_ls_structure_factor_coef Fsqd
_refine_ls_weighting_details 'calc w=1/[\s^2^(Fo^2^)+(0.0205P)^2^+7.1530P] where P=(Fo^2^+2Fc^2^)/3'
_refine_ls_weighting_scheme calc
_refine_ls_wR_factor_gt 0.0717
_refine_ls_wR_factor_ref 0.0800
_reflns_number_gt 9829
_reflns_number_total 12691
_reflns_threshold_expression >2sigma(I)
_cod_data_source_file om400472s_si_002.cif
_cod_data_source_block ck_du004_0m
_cod_depositor_comments
;
The following automatic conversions were performed:

'_symmetry_cell_setting' value 'Monoclinic' changed to 'monoclinic'
according to /home/saulius/struct/CIF-dictionaries/cif_core.dic
dictionary named 'cif_core.dic' version 2.4.2 from 2011-04-26.

Automatic conversion script
Id: cif_fix_values 1891 2012-01-12 08:04:46Z andrius 

The following automatic conversions were performed:

'_exptl_crystal_density_meas' value 'not measured' was changed to '?'
- the value is perceived as not measured.

Automatic conversion script
Id: cif_fix_values 3008 2015-01-20 13:52:24Z robertas 
;
_cod_original_sg_symbol_H-M P2(1)/n
_cod_database_code 4081285
_olex2_refinement_description
;
1. Fixed Uiso
 At 1.2 times of:
  All C(H) groups, All C(H,H) groups
 At 1.5 times of:
  All C(H,H,H) groups
2.a Secondary CH2 refined with riding coordinates:
 C7(H7A,H7B), C8(H8A,H8B), C15(H15A,H15B), C22(H22A,H22B), C23(H23A,H23B),
 C30(H30A,H30B), C37(H37A,H37B), C38(H38A,H38B), C45(H45A,H45B), C52(H52A,H52B),
  C53(H53A,H53B), C60(H60A,H60B)
2.b Aromatic/amide H refined with riding coordinates:
 C2(H2), C3(H3), C4(H4), C5(H5), C6(H6), C10(H10), C11(H11), C12(H12),
 C13(H13), C14(H14), C17(H17), C18(H18), C19(H19), C20(H20), C21(H21), C25(H25),
  C26(H26), C27(H27), C28(H28), C29(H29), C32(H32), C33(H33), C34(H34),
 C35(H35), C36(H36), C40(H40), C41(H41), C42(H42), C43(H43), C44(H44), C47(H47),
  C48(H48), C49(H49), C50(H50), C51(H51), C55(H55), C56(H56), C57(H57),
 C58(H58), C59(H59)
2.c Idealised Me refined as rotating group:
 C62(H62A,H62B,H62C), C64(H64A,H64B,H64C)
;

loop_
_space_group_symop_id
_space_group_symop_operation_xyz
1 'x, y, z'
2 '-x+1/2, y+1/2, -z+1/2'
3 '-x, -y, -z'
4 'x-1/2, -y-1/2, z-1/2'

loop_
_atom_site_label
_atom_site_type_symbol
_atom_site_fract_x
_atom_site_fract_y
_atom_site_fract_z
_atom_site_U_iso_or_equiv
_atom_site_adp_type
_atom_site_occupancy
_atom_site_symmetry_multiplicity
_atom_site_calc_flag
_atom_site_refinement_flags
B1 B 0.2185(3) 0.34345(13) 0.08865(13) 0.0157(7) Uani 1 1 d .
B2 B -0.4294(4) 0.11495(15) 0.20697(14) 0.0246(8) Uani 1 1 d .
C1 C -0.0191(2) 0.18279(10) 0.13522(10) 0.0107(6) Uani 1 1 d .
C2 C -0.1388(3) 0.15879(11) 0.13210(11) 0.0137(6) Uani 1 1 d .
H2 H -0.1730 0.1517 0.1654 0.016 Uiso 1 1 calc R
C3 C -0.2086(3) 0.14518(11) 0.08029(11) 0.0164(6) Uani 1 1 d .
H3 H -0.2906 0.1288 0.0781 0.020 Uiso 1 1 calc R
C4 C -0.1583(3) 0.15557(11) 0.03168(11) 0.0184(6) Uani 1 1 d .
H4 H -0.2056 0.1460 -0.0038 0.022 Uiso 1 1 calc R
C5 C -0.0400(3) 0.17972(11) 0.03486(11) 0.0168(6) Uani 1 1 d .
H5 H -0.0063 0.1869 0.0014 0.020 Uiso 1 1 calc R
C6 C 0.0311(3) 0.19377(11) 0.08659(11) 0.0140(6) Uani 1 1 d .
H6 H 0.1126 0.2106 0.0886 0.017 Uiso 1 1 calc R
C7 C -0.0368(3) 0.25220(11) 0.22870(11) 0.0133(6) Uani 1 1 d .
H7A H 0.0093 0.2873 0.2281 0.016 Uiso 1 1 calc R
H7B H -0.1166 0.2550 0.2012 0.016 Uiso 1 1 calc R
C8 C -0.1726(3) 0.28508(11) 0.29169(11) 0.0165(6) Uani 1 1 d .
H8A H -0.2358 0.2866 0.2568 0.020 Uiso 1 1 calc R
H8B H -0.1335 0.3217 0.2981 0.020 Uiso 1 1 calc R
C9 C -0.2405(2) 0.27092(11) 0.33988(11) 0.0138(6) Uani 1 1 d .
C10 C -0.2309(3) 0.30385(11) 0.38722(12) 0.0167(6) Uani 1 1 d .
H10 H -0.1791 0.3357 0.3897 0.020 Uiso 1 1 calc R
C11 C -0.2959(3) 0.29065(13) 0.43077(12) 0.0228(7) Uani 1 1 d .
H11 H -0.2885 0.3134 0.4629 0.027 Uiso 1 1 calc R
C12 C -0.3716(3) 0.24447(13) 0.42763(13) 0.0247(7) Uani 1 1 d .
H12 H -0.4156 0.2352 0.4576 0.030 Uiso 1 1 calc R
C13 C -0.3827(3) 0.21179(12) 0.38022(13) 0.0235(7) Uani 1 1 d .
H13 H -0.4356 0.1803 0.3776 0.028 Uiso 1 1 calc R
C14 C -0.3175(3) 0.22471(12) 0.33682(12) 0.0186(6) Uani 1 1 d .
H14 H -0.3254 0.2019 0.3047 0.022 Uiso 1 1 calc R
C15 C 0.0358(2) 0.25051(11) 0.33101(11) 0.0119(6) Uani 1 1 d .
H15A H 0.0030 0.2484 0.3671 0.014 Uiso 1 1 calc R
H15B H 0.0765 0.2866 0.3289 0.014 Uiso 1 1 calc R
C16 C 0.2332(2) 0.18127(10) 0.39850(10) 0.0096(5) Uani 1 1 d .
C17 C 0.2231(3) 0.21344(11) 0.44479(11) 0.0154(6) Uani 1 1 d .
H17 H 0.1646 0.2431 0.4416 0.018 Uiso 1 1 calc R
C18 C 0.2991(3) 0.20206(12) 0.49589(11) 0.0198(7) Uani 1 1 d .
H18 H 0.2913 0.2237 0.5278 0.024 Uiso 1 1 calc R
C19 C 0.3856(3) 0.15972(13) 0.50066(12) 0.0212(7) Uani 1 1 d .
H19 H 0.4376 0.1523 0.5357 0.025 Uiso 1 1 calc R
C20 C 0.3966(3) 0.12799(12) 0.45449(11) 0.0187(6) Uani 1 1 d .
H20 H 0.4568 0.0990 0.4578 0.022 Uiso 1 1 calc R
C21 C 0.3204(2) 0.13818(11) 0.40330(11) 0.0134(6) Uani 1 1 d .
H21 H 0.3275 0.1160 0.3717 0.016 Uiso 1 1 calc R
C22 C 0.2899(2) 0.23035(11) 0.30193(11) 0.0120(6) Uani 1 1 d .
H22A H 0.3377 0.2533 0.3319 0.014 Uiso 1 1 calc R
H22B H 0.3490 0.2019 0.2922 0.014 Uiso 1 1 calc R
C23 C 0.3378(3) 0.30926(11) 0.24845(11) 0.0149(6) Uani 1 1 d .
H23A H 0.3139 0.3281 0.2120 0.018 Uiso 1 1 calc R
H23B H 0.4258 0.2948 0.2503 0.018 Uiso 1 1 calc R
C24 C 0.3335(3) 0.34905(11) 0.29581(11) 0.0149(6) Uani 1 1 d .
C25 C 0.2172(3) 0.37247(11) 0.30283(12) 0.0191(6) Uani 1 1 d .
H25 H 0.1424 0.3649 0.2765 0.023 Uiso 1 1 calc R
C26 C 0.2093(3) 0.40673(12) 0.34778(13) 0.0253(7) Uani 1 1 d .
H26 H 0.1292 0.4219 0.3526 0.030 Uiso 1 1 calc R
C27 C 0.3185(4) 0.41882(12) 0.38575(13) 0.0295(8) Uani 1 1 d .
H27 H 0.3132 0.4424 0.4165 0.035 Uiso 1 1 calc R
C28 C 0.4343(3) 0.39675(12) 0.37884(13) 0.0280(8) Uani 1 1 d .
H28 H 0.5094 0.4055 0.4045 0.034 Uiso 1 1 calc R
C29 C 0.4417(3) 0.36151(11) 0.33431(12) 0.0216(7) Uani 1 1 d .
H29 H 0.5217 0.3458 0.3302 0.026 Uiso 1 1 calc R
C30 C 0.2142(3) 0.23333(11) 0.20075(11) 0.0127(6) Uani 1 1 d .
H30A H 0.2822 0.2067 0.1965 0.015 Uiso 1 1 calc R
H30B H 0.2034 0.2583 0.1681 0.015 Uiso 1 1 calc R
C31 C 0.0199(3) 0.08265(11) 0.40030(11) 0.0116(6) Uani 1 1 d .
C32 C -0.0620(2) 0.12691(11) 0.40249(11) 0.0136(6) Uani 1 1 d .
H32 H -0.0999 0.1443 0.3688 0.016 Uiso 1 1 calc R
C33 C -0.0884(3) 0.14556(12) 0.45341(12) 0.0187(6) Uani 1 1 d .
H33 H -0.1457 0.1752 0.4546 0.022 Uiso 1 1 calc R
C34 C -0.0309(3) 0.12094(13) 0.50277(12) 0.0222(7) Uani 1 1 d .
H34 H -0.0485 0.1339 0.5378 0.027 Uiso 1 1 calc R
C35 C 0.0516(3) 0.07766(13) 0.50108(12) 0.0231(7) Uani 1 1 d .
H35 H 0.0922 0.0614 0.5350 0.028 Uiso 1 1 calc R
C36 C 0.0759(3) 0.05766(12) 0.44992(11) 0.0175(6) Uani 1 1 d .
H36 H 0.1305 0.0270 0.4489 0.021 Uiso 1 1 calc R
C37 C 0.1726(2) 0.00814(11) 0.34091(11) 0.0119(6) Uani 1 1 d .
H37A H 0.2267 0.0124 0.3781 0.014 Uiso 1 1 calc R
H37B H 0.1324 -0.0284 0.3394 0.014 Uiso 1 1 calc R
C38 C 0.3647(3) -0.02403(11) 0.31005(11) 0.0145(6) Uani 1 1 d .
H38A H 0.4030 -0.0296 0.2757 0.017 Uiso 1 1 calc R
H38B H 0.3356 -0.0600 0.3218 0.017 Uiso 1 1 calc R
C39 C 0.4657(2) -0.00202(11) 0.35564(11) 0.0118(6) Uani 1 1 d .
C40 C 0.4963(3) -0.02788(11) 0.40722(11) 0.0160(6) Uani 1 1 d .
H40 H 0.4478 -0.0585 0.4157 0.019 Uiso 1 1 calc R
C41 C 0.5976(3) -0.00928(12) 0.44651(12) 0.0206(7) Uani 1 1 d .
H41 H 0.6183 -0.0273 0.4816 0.025 Uiso 1 1 calc R
C42 C 0.6680(3) 0.03530(12) 0.43466(12) 0.0208(7) Uani 1 1 d .
H42 H 0.7377 0.0479 0.4613 0.025 Uiso 1 1 calc R
C43 C 0.6366(3) 0.06155(12) 0.38379(12) 0.0204(7) Uani 1 1 d .
H43 H 0.6845 0.0926 0.3758 0.024 Uiso 1 1 calc R
C44 C 0.5364(3) 0.04322(11) 0.34438(12) 0.0159(6) Uani 1 1 d .
H44 H 0.5159 0.0616 0.3095 0.019 Uiso 1 1 calc R
C45 C 0.1830(3) -0.00007(11) 0.24092(11) 0.0136(6) Uani 1 1 d .
H45A H 0.1354 -0.0346 0.2429 0.016 Uiso 1 1 calc R
H45B H 0.2461 -0.0061 0.2154 0.016 Uiso 1 1 calc R
C46 C 0.1137(3) 0.06351(10) 0.14233(11) 0.0130(6) Uani 1 1 d .
C47 C 0.0382(3) 0.04883(11) 0.09174(11) 0.0151(6) Uani 1 1 d .
H47 H -0.0444 0.0334 0.0914 0.018 Uiso 1 1 calc R
C48 C 0.0853(3) 0.05702(11) 0.04198(12) 0.0207(7) Uani 1 1 d .
H48 H 0.0343 0.0472 0.0074 0.025 Uiso 1 1 calc R
C49 C 0.2051(3) 0.07924(11) 0.04204(12) 0.0219(7) Uani 1 1 d .
H49 H 0.2365 0.0843 0.0077 0.026 Uiso 1 1 calc R
C50 C 0.2799(3) 0.09421(12) 0.09226(12) 0.0212(7) Uani 1 1 d .
H50 H 0.3622 0.1098 0.0924 0.025 Uiso 1 1 calc R
C51 C 0.2342(3) 0.08638(11) 0.14197(12) 0.0158(6) Uani 1 1 d .
H51 H 0.2853 0.0967 0.1763 0.019 Uiso 1 1 calc R
C52 C -0.0863(3) 0.01982(11) 0.20326(11) 0.0131(6) Uani 1 1 d .
H52A H -0.1553 0.0473 0.1952 0.016 Uiso 1 1 calc R
H52B H -0.0952 -0.0063 0.1716 0.016 Uiso 1 1 calc R
C53 C -0.2098(3) -0.04577(11) 0.24578(11) 0.0154(6) Uani 1 1 d .
H53A H -0.2141 -0.0634 0.2087 0.018 Uiso 1 1 calc R
H53B H -0.2887 -0.0239 0.2451 0.018 Uiso 1 1 calc R
C54 C -0.2049(3) -0.08917(10) 0.29014(11) 0.0115(6) Uani 1 1 d .
C55 C -0.3111(3) -0.10004(11) 0.31505(12) 0.0173(6) Uani 1 1 d .
H55 H -0.3860 -0.0784 0.3057 0.021 Uiso 1 1 calc R
C56 C -0.3095(3) -0.14209(12) 0.35342(12) 0.0224(7) Uani 1 1 d .
H56 H -0.3831 -0.1493 0.3702 0.027 Uiso 1 1 calc R
C57 C -0.2007(3) -0.17353(12) 0.36724(12) 0.0218(7) Uani 1 1 d .
H57 H -0.2000 -0.2028 0.3930 0.026 Uiso 1 1 calc R
C58 C -0.0928(3) -0.16247(11) 0.34357(11) 0.0186(6) Uani 1 1 d .
H58 H -0.0174 -0.1836 0.3536 0.022 Uiso 1 1 calc R
C59 C -0.0951(3) -0.12044(11) 0.30518(11) 0.0142(6) Uani 1 1 d .
H59 H -0.0209 -0.1129 0.2889 0.017 Uiso 1 1 calc R
C60 C -0.1040(2) 0.02620(11) 0.30382(11) 0.0118(6) Uani 1 1 d .
H60A H -0.1313 0.0039 0.3340 0.014 Uiso 1 1 calc R
H60B H -0.1704 0.0544 0.2930 0.014 Uiso 1 1 calc R
C61 C 0.4939(3) 0.16727(13) 0.00976(13) 0.0218(7) Uani 1 1 d .
C62 C 0.4842(3) 0.21623(13) 0.04338(14) 0.0303(8) Uani 1 1 d .
H62A H 0.5317 0.2461 0.0292 0.045 Uiso 1 1 calc R
H62B H 0.5203 0.2088 0.0826 0.045 Uiso 1 1 calc R
H62C H 0.3939 0.2266 0.0409 0.045 Uiso 1 1 calc R
C63 C 0.6490(3) -0.01813(13) 0.08241(12) 0.0265(7) Uani 1 1 d .
C64 C 0.5208(3) 0.00388(13) 0.07730(13) 0.0299(8) Uani 1 1 d .
H64A H 0.5114 0.0342 0.0505 0.045 Uiso 1 1 calc R
H64B H 0.5056 0.0171 0.1139 0.045 Uiso 1 1 calc R
H64C H 0.4585 -0.0247 0.0640 0.045 Uiso 1 1 calc R
F1 F 0.30384(16) 0.37827(7) 0.12076(7) 0.0287(4) Uani 1 1 d .
F2 F 0.17768(16) 0.36628(8) 0.03678(7) 0.0308(4) Uani 1 1 d .
F3 F 0.27929(17) 0.29386(7) 0.08301(8) 0.0286(4) Uani 1 1 d .
F4 F 0.11383(15) 0.33443(7) 0.11631(7) 0.0216(4) Uani 1 1 d .
F5 F -0.30621(16) 0.12142(7) 0.23671(7) 0.0302(4) Uani 1 1 d .
F6 F -0.43484(18) 0.13490(9) 0.15315(8) 0.0448(5) Uani 1 1 d .
F7 F -0.51738(17) 0.14090(7) 0.23398(8) 0.0319(4) Uani 1 1 d .
F8 F -0.4583(2) 0.05905(7) 0.20330(8) 0.0385(5) Uani 1 1 d .
N1 N -0.0715(2) 0.24503(9) 0.28460(9) 0.0122(5) Uani 1 1 d .
N2 N 0.2481(2) 0.26404(9) 0.25281(9) 0.0117(5) Uani 1 1 d .
N3 N 0.2521(2) 0.01266(9) 0.29689(9) 0.0111(5) Uani 1 1 d .
N4 N -0.0977(2) -0.00905(9) 0.25529(9) 0.0126(5) Uani 1 1 d .
N5 N 0.5033(3) 0.12896(12) -0.01545(12) 0.0338(7) Uani 1 1 d .
N6 N 0.7505(3) -0.03546(13) 0.08671(12) 0.0431(8) Uani 1 1 d .
P1 P 0.06346(7) 0.19800(3) 0.20509(3) 0.00961(15) Uani 1 1 d .
P2 P 0.15490(6) 0.19723(3) 0.32871(3) 0.00857(14) Uani 1 1 d .
P3 P 0.04822(7) 0.06051(3) 0.33198(3) 0.00932(14) Uani 1 1 d .
P4 P 0.06911(7) 0.05319(3) 0.21051(3) 0.01010(15) Uani 1 1 d .
Pd1 Pd 0.083447(19) 0.127294(8) 0.269208(8) 0.00820(5) Uani 1 1 d .

loop_
_atom_site_aniso_label
_atom_site_aniso_U_11
_atom_site_aniso_U_22
_atom_site_aniso_U_33
_atom_site_aniso_U_23
_atom_site_aniso_U_13
_atom_site_aniso_U_12
B1 0.0135(17) 0.0153(17) 0.0180(16) 0.0012(13) 0.0016(13) 0.0019(13)
B2 0.025(2) 0.031(2) 0.0183(17) 0.0054(15) 0.0037(14) 0.0033(16)
C1 0.0111(14) 0.0099(14) 0.0106(13) 0.0005(11) 0.0000(10) 0.0018(11)
C2 0.0147(15) 0.0133(14) 0.0132(14) 0.0014(11) 0.0027(11) 0.0001(12)
C3 0.0124(14) 0.0167(15) 0.0191(15) 0.0003(12) -0.0005(11) 0.0008(12)
C4 0.0206(16) 0.0208(16) 0.0124(14) -0.0021(12) -0.0015(12) 0.0019(13)
C5 0.0213(16) 0.0183(15) 0.0111(13) 0.0014(11) 0.0036(11) 0.0001(12)
C6 0.0135(15) 0.0129(14) 0.0156(14) 0.0021(11) 0.0024(11) -0.0005(12)
C7 0.0157(14) 0.0121(14) 0.0117(13) 0.0012(11) 0.0009(11) 0.0021(11)
C8 0.0144(15) 0.0184(15) 0.0166(14) 0.0004(12) 0.0020(11) 0.0077(12)
C9 0.0064(13) 0.0183(15) 0.0167(14) 0.0003(12) 0.0021(11) 0.0057(11)
C10 0.0128(15) 0.0152(15) 0.0220(15) -0.0023(12) 0.0026(12) -0.0002(12)
C11 0.0199(17) 0.0285(18) 0.0210(16) -0.0059(13) 0.0065(13) 0.0033(14)
C12 0.0184(17) 0.0287(18) 0.0300(18) 0.0042(14) 0.0133(13) 0.0069(14)
C13 0.0147(16) 0.0168(16) 0.0406(19) -0.0007(14) 0.0097(14) -0.0001(13)
C14 0.0111(15) 0.0195(16) 0.0250(16) -0.0069(13) 0.0019(12) 0.0046(12)
C15 0.0126(14) 0.0109(14) 0.0124(13) -0.0010(11) 0.0022(11) 0.0001(11)
C16 0.0081(13) 0.0111(14) 0.0101(13) 0.0021(11) 0.0027(10) -0.0041(11)
C17 0.0157(15) 0.0157(15) 0.0156(14) -0.0002(12) 0.0053(11) 0.0010(12)
C18 0.0205(16) 0.0316(18) 0.0081(13) -0.0016(12) 0.0051(11) -0.0075(14)
C19 0.0113(15) 0.0382(19) 0.0136(14) 0.0081(13) 0.0000(11) -0.0054(14)
C20 0.0117(14) 0.0231(16) 0.0209(15) 0.0094(13) 0.0020(11) 0.0034(13)
C21 0.0119(14) 0.0141(15) 0.0147(13) 0.0018(11) 0.0038(11) -0.0020(11)
C22 0.0088(14) 0.0150(14) 0.0121(13) 0.0011(11) 0.0012(10) -0.0024(11)
C23 0.0154(15) 0.0148(15) 0.0153(14) 0.0004(12) 0.0047(11) -0.0052(12)
C24 0.0209(16) 0.0099(14) 0.0144(14) 0.0040(11) 0.0046(11) -0.0075(12)
C25 0.0247(16) 0.0118(14) 0.0208(15) 0.0002(13) 0.0040(12) -0.0061(13)
C26 0.034(2) 0.0127(16) 0.0326(18) 0.0017(13) 0.0170(15) -0.0023(14)
C27 0.053(2) 0.0163(17) 0.0218(17) -0.0052(13) 0.0126(16) -0.0117(16)
C28 0.040(2) 0.0230(17) 0.0192(16) 0.0000(13) -0.0017(14) -0.0112(15)
C29 0.0280(18) 0.0156(16) 0.0205(15) 0.0039(12) 0.0015(13) -0.0055(13)
C30 0.0138(14) 0.0143(14) 0.0105(13) 0.0002(11) 0.0038(11) -0.0034(11)
C31 0.0106(14) 0.0116(14) 0.0134(13) -0.0014(11) 0.0040(11) -0.0045(11)
C32 0.0108(13) 0.0135(14) 0.0166(13) -0.0022(12) 0.0029(10) -0.0035(12)
C33 0.0119(15) 0.0182(15) 0.0274(16) -0.0067(13) 0.0073(12) -0.0027(12)
C34 0.0177(15) 0.0346(19) 0.0159(14) -0.0094(13) 0.0070(12) -0.0081(14)
C35 0.0170(16) 0.0378(19) 0.0148(15) 0.0011(13) 0.0032(12) -0.0011(14)
C36 0.0166(15) 0.0201(16) 0.0173(15) 0.0021(12) 0.0067(12) 0.0025(12)
C37 0.0105(14) 0.0124(14) 0.0132(13) 0.0004(11) 0.0030(11) 0.0008(11)
C38 0.0130(14) 0.0149(15) 0.0154(14) -0.0017(11) 0.0015(11) 0.0038(12)
C39 0.0076(13) 0.0137(14) 0.0148(14) -0.0015(11) 0.0039(10) 0.0031(11)
C40 0.0158(15) 0.0124(15) 0.0199(15) 0.0023(12) 0.0031(12) -0.0019(12)
C41 0.0219(17) 0.0219(16) 0.0168(15) 0.0020(12) -0.0002(12) 0.0016(13)
C42 0.0136(15) 0.0216(17) 0.0251(16) -0.0059(13) -0.0027(12) 0.0030(13)
C43 0.0151(16) 0.0166(16) 0.0304(17) 0.0015(13) 0.0063(13) -0.0010(13)
C44 0.0130(15) 0.0174(15) 0.0183(15) 0.0033(12) 0.0056(11) 0.0044(12)
C45 0.0157(15) 0.0116(14) 0.0134(13) -0.0033(11) 0.0016(11) 0.0031(12)
C46 0.0182(15) 0.0066(13) 0.0144(14) -0.0004(11) 0.0027(11) 0.0035(11)
C47 0.0206(16) 0.0087(14) 0.0152(14) 0.0003(11) 0.0007(12) -0.0006(12)
C48 0.0346(19) 0.0140(15) 0.0133(14) -0.0019(12) 0.0034(13) 0.0012(14)
C49 0.0349(19) 0.0157(16) 0.0183(15) 0.0009(12) 0.0139(13) 0.0068(14)
C50 0.0211(17) 0.0193(16) 0.0251(16) 0.0006(13) 0.0097(13) 0.0018(13)
C51 0.0155(15) 0.0154(15) 0.0166(14) -0.0015(12) 0.0026(11) 0.0030(12)
C52 0.0151(15) 0.0139(14) 0.0096(13) -0.0014(11) -0.0001(11) -0.0013(12)
C53 0.0132(15) 0.0151(15) 0.0169(14) -0.0002(12) -0.0003(11) -0.0032(12)
C54 0.0135(14) 0.0089(13) 0.0118(13) -0.0055(11) 0.0014(11) -0.0017(11)
C55 0.0129(15) 0.0176(15) 0.0219(15) -0.0067(12) 0.0045(12) 0.0001(12)
C56 0.0206(16) 0.0299(18) 0.0190(15) -0.0046(13) 0.0107(12) -0.0100(14)
C57 0.0253(17) 0.0239(17) 0.0164(15) 0.0049(13) 0.0036(12) -0.0060(14)
C58 0.0170(16) 0.0191(16) 0.0185(15) 0.0008(12) -0.0007(12) 0.0004(13)
C59 0.0123(14) 0.0154(15) 0.0156(13) -0.0005(12) 0.0046(11) -0.0034(12)
C60 0.0108(14) 0.0110(14) 0.0143(14) 0.0002(11) 0.0042(11) -0.0033(11)
C61 0.0127(15) 0.0268(18) 0.0248(17) 0.0025(14) -0.0003(12) 0.0036(13)
C62 0.034(2) 0.0250(18) 0.0324(19) -0.0013(15) 0.0068(15) 0.0023(15)
C63 0.030(2) 0.0322(19) 0.0167(16) -0.0124(14) 0.0009(14) -0.0038(16)
C64 0.033(2) 0.0320(19) 0.0257(17) -0.0061(15) 0.0073(14) 0.0062(16)
F1 0.0247(10) 0.0272(10) 0.0331(10) -0.0078(8) 0.0013(8) -0.0065(8)
F2 0.0216(10) 0.0489(12) 0.0212(9) 0.0162(9) 0.0012(7) 0.0005(9)
F3 0.0308(11) 0.0187(9) 0.0398(11) -0.0003(8) 0.0165(9) 0.0051(8)
F4 0.0153(9) 0.0271(10) 0.0239(9) 0.0076(7) 0.0076(7) 0.0043(7)
F5 0.0205(9) 0.0453(11) 0.0237(9) 0.0024(9) 0.0001(7) 0.0042(9)
F6 0.0316(11) 0.0756(15) 0.0269(10) 0.0218(10) 0.0038(8) -0.0064(11)
F7 0.0247(10) 0.0332(11) 0.0394(11) -0.0054(9) 0.0098(8) 0.0068(8)
F8 0.0527(14) 0.0301(11) 0.0317(11) -0.0059(9) 0.0035(9) 0.0015(10)
N1 0.0111(12) 0.0153(12) 0.0097(11) 0.0008(9) -0.0005(9) 0.0047(10)
N2 0.0157(13) 0.0111(12) 0.0081(11) 0.0017(9) 0.0010(9) -0.0053(9)
N3 0.0083(12) 0.0144(12) 0.0102(11) -0.0007(9) 0.0005(9) 0.0028(9)
N4 0.0138(12) 0.0108(12) 0.0123(11) -0.0013(9) -0.0001(9) -0.0034(10)
N5 0.0260(16) 0.0340(17) 0.0375(16) -0.0090(15) -0.0065(12) 0.0068(14)
N6 0.0296(18) 0.066(2) 0.0310(17) -0.0245(15) -0.0038(14) -0.0004(16)
P1 0.0106(4) 0.0092(4) 0.0090(3) 0.0009(3) 0.0012(3) -0.0007(3)
P2 0.0089(3) 0.0082(3) 0.0087(3) 0.0000(3) 0.0016(3) -0.0004(3)
P3 0.0096(3) 0.0082(3) 0.0105(3) 0.0001(3) 0.0028(3) -0.0004(3)
P4 0.0116(4) 0.0089(4) 0.0096(3) -0.0016(3) 0.0010(3) -0.0003(3)
Pd1 0.00890(10) 0.00757(10) 0.00814(9) -0.00028(8) 0.00139(7) -0.00047(9)

loop_
_atom_type_symbol
_atom_type_description
_atom_type_scat_dispersion_real
_atom_type_scat_dispersion_imag
_atom_type_scat_source
C C 0.0033 0.0016 'International Tables Vol C Tables 4.2.6.8 and 6.1.1.4'
H H 0.0000 0.0000 'International Tables Vol C Tables 4.2.6.8 and 6.1.1.4'
B B 0.0013 0.0007 'International Tables Vol C Tables 4.2.6.8 and 6.1.1.4'
F F 0.0171 0.0103 'International Tables Vol C Tables 4.2.6.8 and 6.1.1.4'
N N 0.0061 0.0033 'International Tables Vol C Tables 4.2.6.8 and 6.1.1.4'
P P 0.1023 0.0942 'International Tables Vol C Tables 4.2.6.8 and 6.1.1.4'
Pd Pd -0.9988 1.0072 'International Tables Vol C Tables 4.2.6.8 and 6.1.1.4'

loop_
_geom_angle_atom_site_label_1
_geom_angle_atom_site_label_2
_geom_angle_atom_site_label_3
_geom_angle
F1 B1 F3 108.8(2)
F1 B1 F4 108.9(2)
F2 B1 F1 109.9(2)
F2 B1 F3 110.4(3)
F2 B1 F4 110.0(2)
F3 B1 F4 108.8(2)
F5 B2 F8 108.6(3)
F6 B2 F5 109.9(3)
F6 B2 F8 108.1(3)
F7 B2 F5 110.5(3)
F7 B2 F6 110.7(3)
F7 B2 F8 109.0(3)
C2 C1 C6 120.3(2)
C2 C1 P1 116.0(2)
C6 C1 P1 123.8(2)
C1 C2 H2 120.0
C1 C2 C3 120.0(3)
C3 C2 H2 120.0
C2 C3 H3 120.0
C4 C3 C2 119.9(3)
C4 C3 H3 120.0
C3 C4 H4 120.0
C5 C4 C3 120.0(3)
C5 C4 H4 120.0
C4 C5 H5 119.6
C4 C5 C6 120.8(3)
C6 C5 H5 119.6
C1 C6 C5 119.0(3)
C1 C6 H6 120.5
C5 C6 H6 120.5
H7A C7 H7B 107.4
N1 C7 H7A 108.3
N1 C7 H7B 108.3
N1 C7 P1 116.07(18)
P1 C7 H7A 108.3
P1 C7 H7B 108.3
H8A C8 H8B 107.9
C9 C8 H8A 109.1
C9 C8 H8B 109.1
N1 C8 H8A 109.1
N1 C8 H8B 109.1
N1 C8 C9 112.3(2)
C10 C9 C8 121.5(3)
C10 C9 C14 118.8(3)
C14 C9 C8 119.7(2)
C9 C10 H10 119.7
C11 C10 C9 120.6(3)
C11 C10 H10 119.7
C10 C11 H11 119.9
C12 C11 C10 120.2(3)
C12 C11 H11 119.9
C11 C12 H12 120.3
C11 C12 C13 119.4(3)
C13 C12 H12 120.3
C12 C13 H13 119.7
C14 C13 C12 120.5(3)
C14 C13 H13 119.7
C9 C14 H14 119.8
C13 C14 C9 120.4(3)
C13 C14 H14 119.8
H15A C15 H15B 108.0
N1 C15 H15A 109.3
N1 C15 H15B 109.3
N1 C15 P2 111.41(17)
P2 C15 H15A 109.3
P2 C15 H15B 109.3
C17 C16 C21 119.9(2)
C17 C16 P2 123.3(2)
C21 C16 P2 116.21(19)
C16 C17 H17 120.2
C16 C17 C18 119.6(3)
C18 C17 H17 120.2
C17 C18 H18 119.7
C19 C18 C17 120.6(3)
C19 C18 H18 119.7
C18 C19 H19 120.1
C18 C19 C20 119.9(3)
C20 C19 H19 120.1
C19 C20 H20 119.8
C19 C20 C21 120.5(3)
C21 C20 H20 119.8
C16 C21 H21 120.2
C20 C21 C16 119.5(3)
C20 C21 H21 120.2
H22A C22 H22B 107.8
N2 C22 H22A 109.1
N2 C22 H22B 109.1
N2 C22 P2 112.60(17)
P2 C22 H22A 109.1
P2 C22 H22B 109.1
H23A C23 H23B 108.2
C24 C23 H23A 109.8
C24 C23 H23B 109.8
N2 C23 H23A 109.8
N2 C23 H23B 109.8
N2 C23 C24 109.5(2)
C25 C24 C23 119.5(2)
C29 C24 C23 121.9(3)
C29 C24 C25 118.5(3)
C24 C25 H25 119.7
C26 C25 C24 120.7(3)
C26 C25 H25 119.7
C25 C26 H26 120.0
C25 C26 C27 120.0(3)
C27 C26 H26 120.0
C26 C27 H27 120.0
C28 C27 C26 120.0(3)
C28 C27 H27 120.0
C27 C28 H28 120.0
C27 C28 C29 120.0(3)
C29 C28 H28 120.0
C24 C29 C28 120.9(3)
C24 C29 H29 119.6
C28 C29 H29 119.6
H30A C30 H30B 108.6
N2 C30 H30A 110.3
N2 C30 H30B 110.3
N2 C30 P1 106.90(18)
P1 C30 H30A 110.3
P1 C30 H30B 110.3
C32 C31 P3 117.6(2)
C36 C31 C32 119.4(2)
C36 C31 P3 123.0(2)
C31 C32 H32 119.8
C33 C32 C31 120.4(3)
C33 C32 H32 119.8
C32 C33 H33 120.1
C32 C33 C34 119.9(3)
C34 C33 H33 120.1
C33 C34 H34 119.9
C35 C34 C33 120.1(3)
C35 C34 H34 119.9
C34 C35 H35 119.8
C34 C35 C36 120.3(3)
C36 C35 H35 119.8
C31 C36 H36 120.1
C35 C36 C31 119.8(3)
C35 C36 H36 120.1
H37A C37 H37B 108.1
N3 C37 H37A 109.6
N3 C37 H37B 109.6
N3 C37 P3 110.37(17)
P3 C37 H37A 109.6
P3 C37 H37B 109.6
H38A C38 H38B 107.8
C39 C38 H38A 109.0
C39 C38 H38B 109.0
N3 C38 H38A 109.0
N3 C38 H38B 109.0
N3 C38 C39 112.9(2)
C40 C39 C38 121.9(2)
C44 C39 C38 118.9(2)
C44 C39 C40 118.9(2)
C39 C40 H40 119.8
C39 C40 C41 120.5(3)
C41 C40 H40 119.8
C40 C41 H41 120.0
C42 C41 C40 120.1(3)
C42 C41 H41 120.0
C41 C42 H42 120.2
C41 C42 C43 119.6(3)
C43 C42 H42 120.2
C42 C43 H43 119.6
C42 C43 C44 120.7(3)
C44 C43 H43 119.6
C39 C44 H44 119.9
C43 C44 C39 120.2(3)
C43 C44 H44 119.9
H45A C45 H45B 107.6
N3 C45 H45A 108.6
N3 C45 H45B 108.6
N3 C45 P4 114.48(18)
P4 C45 H45A 108.6
P4 C45 H45B 108.6
C47 C46 P4 124.6(2)
C51 C46 C47 119.6(3)
C51 C46 P4 115.8(2)
C46 C47 H47 120.4
C48 C47 C46 119.1(3)
C48 C47 H47 120.4
C47 C48 H48 119.6
C49 C48 C47 120.9(3)
C49 C48 H48 119.6
C48 C49 H49 120.0
C48 C49 C50 120.1(3)
C50 C49 H49 120.0
C49 C50 H50 120.2
C51 C50 C49 119.6(3)
C51 C50 H50 120.2
C46 C51 H51 119.7
C50 C51 C46 120.7(3)
C50 C51 H51 119.7
H52A C52 H52B 108.3
N4 C52 H52A 109.8
N4 C52 H52B 109.8
N4 C52 P4 109.36(17)
P4 C52 H52A 109.8
P4 C52 H52B 109.8
H53A C53 H53B 107.8
C54 C53 H53A 109.1
C54 C53 H53B 109.1
N4 C53 H53A 109.1
N4 C53 H53B 109.1
N4 C53 C54 112.6(2)
C55 C54 C53 120.5(2)
C55 C54 C59 118.9(3)
C59 C54 C53 120.5(2)
C54 C55 H55 119.6
C54 C55 C56 120.8(3)
C56 C55 H55 119.6
C55 C56 H56 120.1
C57 C56 C55 119.8(3)
C57 C56 H56 120.1
C56 C57 H57 120.0
C56 C57 C58 120.1(3)
C58 C57 H57 120.0
C57 C58 H58 120.1
C57 C58 C59 119.7(3)
C59 C58 H58 120.1
C54 C59 H59 119.7
C58 C59 C54 120.6(3)
C58 C59 H59 119.7
H60A C60 H60B 107.6
N4 C60 H60A 108.6
N4 C60 H60B 108.6
N4 C60 P3 114.49(18)
P3 C60 H60A 108.6
P3 C60 H60B 108.6
N5 C61 C62 178.6(3)
C61 C62 H62A 109.5
C61 C62 H62B 109.5
C61 C62 H62C 109.5
H62A C62 H62B 109.5
H62A C62 H62C 109.5
H62B C62 H62C 109.5
N6 C63 C64 179.7(4)
C63 C64 H64A 109.5
C63 C64 H64B 109.5
C63 C64 H64C 109.5
H64A C64 H64B 109.5
H64A C64 H64C 109.5
H64B C64 H64C 109.5
C7 N1 C8 108.6(2)
C7 N1 C15 114.6(2)
C15 N1 C8 109.6(2)
C22 N2 C23 111.7(2)
C22 N2 C30 114.2(2)
C30 N2 C23 113.5(2)
C37 N3 C38 109.5(2)
C37 N3 C45 113.3(2)
C45 N3 C38 109.5(2)
C52 N4 C53 109.6(2)
C52 N4 C60 115.0(2)
C60 N4 C53 110.2(2)
C1 P1 C7 102.77(12)
C1 P1 C30 109.76(12)
C1 P1 Pd1 116.69(9)
C7 P1 Pd1 109.16(9)
C30 P1 C7 103.02(13)
C30 P1 Pd1 113.94(9)
C15 P2 C22 105.82(12)
C15 P2 Pd1 113.32(8)
C16 P2 C15 110.14(12)
C16 P2 C22 99.11(12)
C16 P2 Pd1 118.86(9)
C22 P2 Pd1 107.79(9)
C31 P3 C37 108.93(12)
C31 P3 C60 102.20(12)
C31 P3 Pd1 117.13(9)
C37 P3 C60 106.99(12)
C37 P3 Pd1 112.87(9)
C60 P3 Pd1 107.73(9)
C45 P4 Pd1 109.82(8)
C46 P4 C45 102.34(12)
C46 P4 C52 109.84(12)
C46 P4 Pd1 116.92(9)
C52 P4 C45 104.01(13)
C52 P4 Pd1 112.64(9)
P2 Pd1 P1 81.07(2)
P2 Pd1 P3 101.01(2)
P2 Pd1 P4 164.70(3)
P3 Pd1 P1 165.37(3)
P4 Pd1 P1 100.92(2)
P4 Pd1 P3 80.94(2)

loop_
_geom_bond_atom_site_label_1
_geom_bond_atom_site_label_2
_geom_bond_distance
B1 F1 1.386(4)
B1 F2 1.378(3)
B1 F3 1.392(4)
B1 F4 1.399(4)
B2 F5 1.393(4)
B2 F6 1.382(4)
B2 F7 1.375(4)
B2 F8 1.404(4)
C1 C2 1.387(4)
C1 C6 1.391(4)
C1 P1 1.811(3)
C2 H2 0.9500
C2 C3 1.388(4)
C3 H3 0.9500
C3 C4 1.388(4)
C4 H4 0.9500
C4 C5 1.375(4)
C5 H5 0.9500
C5 C6 1.395(4)
C6 H6 0.9500
C7 H7A 0.9900
C7 H7B 0.9900
C7 N1 1.466(3)
C7 P1 1.846(3)
C8 H8A 0.9900
C8 H8B 0.9900
C8 C9 1.503(4)
C8 N1 1.481(3)
C9 C10 1.390(4)
C9 C14 1.391(4)
C10 H10 0.9500
C10 C11 1.385(4)
C11 H11 0.9500
C11 C12 1.381(4)
C12 H12 0.9500
C12 C13 1.387(4)
C13 H13 0.9500
C13 C14 1.381(4)
C14 H14 0.9500
C15 H15A 0.9900
C15 H15B 0.9900
C15 N1 1.469(3)
C15 P2 1.822(3)
C16 C17 1.386(4)
C16 C21 1.395(4)
C16 P2 1.799(3)
C17 H17 0.9500
C17 C18 1.390(4)
C18 H18 0.9500
C18 C19 1.376(4)
C19 H19 0.9500
C19 C20 1.380(4)
C20 H20 0.9500
C20 C21 1.387(4)
C21 H21 0.9500
C22 H22A 0.9900
C22 H22B 0.9900
C22 N2 1.455(3)
C22 P2 1.847(3)
C23 H23A 0.9900
C23 H23B 0.9900
C23 C24 1.510(4)
C23 N2 1.474(3)
C24 C25 1.393(4)
C24 C29 1.388(4)
C25 H25 0.9500
C25 C26 1.386(4)
C26 H26 0.9500
C26 C27 1.387(4)
C27 H27 0.9500
C27 C28 1.373(5)
C28 H28 0.9500
C28 C29 1.392(4)
C29 H29 0.9500
C30 H30A 0.9900
C30 H30B 0.9900
C30 N2 1.461(3)
C30 P1 1.832(3)
C31 C32 1.395(4)
C31 C36 1.392(4)
C31 P3 1.808(3)
C32 H32 0.9500
C32 C33 1.382(4)
C33 H33 0.9500
C33 C34 1.387(4)
C34 H34 0.9500
C34 C35 1.379(4)
C35 H35 0.9500
C35 C36 1.391(4)
C36 H36 0.9500
C37 H37A 0.9900
C37 H37B 0.9900
C37 N3 1.462(3)
C37 P3 1.826(3)
C38 H38A 0.9900
C38 H38B 0.9900
C38 C39 1.507(4)
C38 N3 1.485(3)
C39 C40 1.390(4)
C39 C44 1.389(4)
C40 H40 0.9500
C40 C41 1.390(4)
C41 H41 0.9500
C41 C42 1.378(4)
C42 H42 0.9500
C42 C43 1.380(4)
C43 H43 0.9500
C43 C44 1.382(4)
C44 H44 0.9500
C45 H45A 0.9900
C45 H45B 0.9900
C45 N3 1.465(3)
C45 P4 1.847(3)
C46 C47 1.396(4)
C46 C51 1.393(4)
C46 P4 1.802(3)
C47 H47 0.9500
C47 C48 1.388(4)
C48 H48 0.9500
C48 C49 1.379(4)
C49 H49 0.9500
C49 C50 1.388(4)
C50 H50 0.9500
C50 C51 1.378(4)
C51 H51 0.9500
C52 H52A 0.9900
C52 H52B 0.9900
C52 N4 1.464(3)
C52 P4 1.819(3)
C53 H53A 0.9900
C53 H53B 0.9900
C53 C54 1.505(4)
C53 N4 1.477(3)
C54 C55 1.382(4)
C54 C59 1.391(4)
C55 H55 0.9500
C55 C56 1.385(4)
C56 H56 0.9500
C56 C57 1.381(4)
C57 H57 0.9500
C57 C58 1.383(4)
C58 H58 0.9500
C58 C59 1.384(4)
C59 H59 0.9500
C60 H60A 0.9900
C60 H60B 0.9900
C60 N4 1.467(3)
C60 P3 1.847(3)
C61 C62 1.462(4)
C61 N5 1.132(4)
C62 H62A 0.9800
C62 H62B 0.9800
C62 H62C 0.9800
C63 C64 1.447(5)
C63 N6 1.143(4)
C64 H64A 0.9800
C64 H64B 0.9800
C64 H64C 0.9800
P1 Pd1 2.3119(7)
P2 Pd1 2.2873(7)
P3 Pd1 2.3022(7)
P4 Pd1 2.2950(7)
